data_4302883
loop_
_publ_author_name
'Fabrice Pointillart'
'Olivier Maury'
'Yann Le Gal'
'St\'ephane Golhen'
'Olivier Cador'

_publ_contact_author_address
;Organom\'etalliques et Mat\'eriaux Mol\'eculaires
UMR 6226 CNRS-UR1 Sciences Chimiques de Rennes
Universit\'e de Rennes 1
35042, Rennes Cedex
France
;
_publ_contact_author_email lacene.ouahab@univ-rennes1.fr
_publ_contact_author_fax '+33(0)2 23 23 68 40'
_publ_contact_author_name Ouahab
_publ_contact_author_phone '+33(0)2 23 23 56 59'
_publ_section_title
;
4-(2-Tetrathiafulvalenyl-ethenyl)pyridine (TTF-CH=CH-Py) Radical
Cation Salts Containing Poly(\b-diketonate) Rare Earth Complexes:
Synthesis, Crystal Structure, Photoluminescent and Magnetic Properties
;
_journal_name_full 'Inorganic Chemistry'
_journal_page_first 7421
_journal_page_last 7429
_journal_paper_doi 10.1021/ic901052b
_journal_volume 48
_journal_year 2009
_chemical_formula_sum 'C66 H30 F48 N2 Nd2 O18 S8'
_chemical_formula_weight 2595.88
_chemical_name_systematic
;
 ?
;
_space_group_IT_number 2
_symmetry_cell_setting triclinic
_symmetry_space_group_name_Hall '-P 1'
_symmetry_space_group_name_H-M 'P -1'
_atom_sites_solution_hydrogens geom
_atom_sites_solution_primary direct
_atom_sites_solution_secondary difmap
_audit_creation_method SHELXL-97
_cell_angle_alpha 97.421(2)
_cell_angle_beta 109.498(2)
_cell_angle_gamma 107.129(2)
_cell_formula_units_Z 2
_cell_length_a 16.9290(8)
_cell_length_b 17.4612(7)
_cell_length_c 20.1786(9)
_cell_measurement_reflns_used 66957
_cell_measurement_temperature 293(2)
_cell_measurement_theta_max 25.350
_cell_measurement_theta_min 0.998
_cell_volume 5199.2(4)
_computing_cell_refinement 'HKL Scalepack (Otwinowski & Minor 1997)'
_computing_data_collection 'Collect (Bruker AXS BV, 1997-2004)'
_computing_data_reduction 'HKL Denzo and Scalepack (Otwinowski & Minor 1997)'
_computing_structure_refinement 'SHELXL-97 (Sheldrick, 1997)'
_computing_structure_solution 'SIR-97 (Altomare al, 1999)'
_diffrn_ambient_temperature 293(2)
_diffrn_detector_area_resol_mean 9
_diffrn_measured_fraction_theta_full 0.938
_diffrn_measured_fraction_theta_max 0.938
_diffrn_measurement_device '95mm CCD camera on \k-goniostat'
_diffrn_measurement_device_type KappaCCD
_diffrn_measurement_method CCD
_diffrn_radiation_monochromator graphite
_diffrn_radiation_source 'fine-focus sealed tube'
_diffrn_radiation_type MoK\a
_diffrn_radiation_wavelength 0.71073
_diffrn_reflns_av_R_equivalents 0.0454
_diffrn_reflns_av_sigmaI/netI 0.0631
_diffrn_reflns_limit_h_max 20
_diffrn_reflns_limit_h_min -20
_diffrn_reflns_limit_k_max 20
_diffrn_reflns_limit_k_min -20
_diffrn_reflns_limit_l_max 24
_diffrn_reflns_limit_l_min -24
_diffrn_reflns_number 35356
_diffrn_reflns_theta_full 25.30
_diffrn_reflns_theta_max 25.30
_diffrn_reflns_theta_min 2.48
_exptl_absorpt_coefficient_mu 1.290
_exptl_absorpt_correction_type none
_exptl_crystal_colour blue
_exptl_crystal_density_diffrn 1.658
_exptl_crystal_density_method 'not measured'
_exptl_crystal_description block
_exptl_crystal_F_000 2528
_exptl_crystal_size_max 0.15
_exptl_crystal_size_mid 0.12
_exptl_crystal_size_min 0.10
_refine_diff_density_max 1.238
_refine_diff_density_min -0.739
_refine_diff_density_rms 0.110
_refine_ls_extinction_method none
_refine_ls_goodness_of_fit_ref 1.092
_refine_ls_hydrogen_treatment mixed
_refine_ls_matrix_type full
_refine_ls_number_parameters 1409
_refine_ls_number_reflns 17751
_refine_ls_number_restraints 120
_refine_ls_restrained_S_all 1.090
_refine_ls_R_factor_all 0.1097
_refine_ls_R_factor_gt 0.0642
_refine_ls_shift/su_max 0.008
_refine_ls_shift/su_mean 0.000
_refine_ls_structure_factor_coef Fsqd
_refine_ls_weighting_details 'calc w=1/[\s^2^(Fo^2^)+(0.1107P)^2^+2.0857P] where P=(Fo^2^+2Fc^2^)/3'
_refine_ls_weighting_scheme calc
_refine_ls_wR_factor_gt 0.1742
_refine_ls_wR_factor_ref 0.2100
_reflns_number_gt 10733
_reflns_number_total 17751
_reflns_threshold_expression >2sigma(I)
_cod_data_source_file ic901052b_si_002_3.cif
_cod_data_source_block 2
_cod_database_code 4302883

loop_
_symmetry_equiv_pos_as_xyz
'x, y, z'
'-x, -y, -z'

loop_
_atom_site_label
_atom_site_type_symbol
_atom_site_fract_x
_atom_site_fract_y
_atom_site_fract_z
_atom_site_U_iso_or_equiv
_atom_site_adp_type
_atom_site_occupancy
_atom_site_symmetry_multiplicity
_atom_site_calc_flag
_atom_site_refinement_flags
_atom_site_disorder_assembly
_atom_site_disorder_group
C1 C 0.0098(7) 0.5924(7) 0.7158(5) 0.106(3) Uani 1 1 d D . .
F1A F -0.0554(8) 0.5971(8) 0.6635(5) 0.131(6) Uani 0.76(3) 1 d PD A 1
F1B F 0.0642(9) 0.6673(8) 0.7507(10) 0.193(11) Uani 0.76(3) 1 d PD A 1
F1C F -0.0235(14) 0.5605(14) 0.7599(11) 0.224(14) Uani 0.76(3) 1 d PD A 1
F1D F 0.041(3) 0.615(3) 0.7864(9) 0.16(2) Uani 0.24(3) 1 d PD A 2
F1E F -0.0763(15) 0.554(3) 0.696(2) 0.31(6) Uani 0.24(3) 1 d PD A 2
F1F F 0.018(5) 0.660(3) 0.694(3) 0.37(8) Uani 0.24(3) 1 d PD A 2
C2 C 0.0586(6) 0.5437(6) 0.6889(5) 0.084(2) Uani 1 1 d . A .
C3 C 0.0991(8) 0.5000(7) 0.7327(6) 0.102(3) Uani 1 1 d . . .
H3 H 0.0955 0.5022 0.7779 0.123 Uiso 1 1 calc R A .
C4 C 0.1443(7) 0.4535(7) 0.7129(6) 0.093(3) Uani 1 1 d . A .
C5 C 0.1802(14) 0.4067(12) 0.7652(9) 0.142(5) Uani 1 1 d . . .
C6 C 0.3757(14) 0.6773(14) 0.8410(8) 0.166(8) Uani 1 1 d . . .
C7 C 0.3150(10) 0.6756(12) 0.7665(9) 0.148(6) Uani 1 1 d . A .
C8 C 0.2966(11) 0.7519(10) 0.7589(9) 0.153(5) Uani 1 1 d . . .
H8 H 0.3191 0.7968 0.7988 0.184 Uiso 1 1 calc R . .
C9 C 0.2410(9) 0.7553(8) 0.6856(9) 0.135(5) Uani 1 1 d . A .
C10 C 0.2202(11) 0.8284(7) 0.6936(11) 0.138(5) Uani 1 1 d . . .
C11 C 0.4635(7) 0.5001(7) 0.6636(7) 0.126(5) Uani 1 1 d D . .
F11A F 0.4275(11) 0.4260(9) 0.658(2) 0.163(18) Uani 0.44(4) 1 d PD B 3
F11B F 0.522(2) 0.5279(15) 0.7262(14) 0.185(18) Uani 0.44(4) 1 d PD B 3
F11C F 0.503(4) 0.504(3) 0.623(2) 0.60(9) Uani 0.44(4) 1 d PD B 3
F11D F 0.5453(10) 0.5424(11) 0.6951(18) 0.220(18) Uani 0.56(4) 1 d PD B 4
F11E F 0.4580(18) 0.4554(16) 0.6085(11) 0.205(15) Uani 0.56(4) 1 d PD B 4
F11F F 0.448(3) 0.456(2) 0.7029(19) 0.34(4) Uani 0.56(4) 1 d PD B 4
C12 C 0.3989(10) 0.5426(8) 0.6436(10) 0.173(9) Uani 1 1 d . A .
C13 C 0.4534(12) 0.6358(17) 0.6389(7) 0.235(15) Uani 1 1 d . . .
H13 H 0.5144 0.6546 0.6483 0.282 Uiso 1 1 calc R B .
C14 C 0.3911(13) 0.6932(15) 0.6163(7) 0.292(18) Uani 1 1 d . A .
C15 C 0.4508(8) 0.7661(8) 0.6120(8) 0.123(4) Uani 1 1 d . . .
C16 C 0.2889(8) 0.5153(8) 0.4026(6) 0.104(3) Uani 1 1 d . . .
C17 C 0.2335(6) 0.5442(5) 0.4378(5) 0.078(2) Uani 1 1 d . A .
C18 C 0.2040(6) 0.6060(6) 0.4167(5) 0.083(2) Uani 1 1 d . . .
H18 H 0.2225 0.6306 0.3836 0.100 Uiso 1 1 calc R . .
C19 C 0.1481(6) 0.6334(5) 0.4424(5) 0.074(2) Uani 1 1 d . A .
C20 C 0.1186(8) 0.7020(7) 0.4150(7) 0.100(3) Uani 1 1 d . . .
C21 C 0.6427(10) 0.6994(8) 0.5480(8) 0.117(4) Uani 1 1 d . . .
H21 H 0.6090 0.6451 0.5443 0.140 Uiso 1 1 calc R . .
C22 C 0.7043(10) 0.7469(8) 0.6103(9) 0.128(4) Uani 1 1 d . . .
H22 H 0.7147 0.7283 0.6524 0.153 Uiso 1 1 calc R . .
C23 C 0.7192(6) 0.8307(6) 0.5175(6) 0.087(3) Uani 1 1 d . . .
C24 C 0.7518(5) 0.8819(5) 0.4821(5) 0.073(2) Uani 1 1 d . . .
C25 C 0.7902(8) 0.9446(6) 0.3844(6) 0.097(3) Uani 1 1 d . . .
H25 H 0.7909 0.9524 0.3398 0.117 Uiso 1 1 calc R . .
C26 C 0.8549(7) 0.9938(6) 0.4440(6) 0.087(3) Uani 1 1 d . . .
C27 C 0.9291(7) 1.0630(7) 0.4462(6) 0.098(3) Uani 1 1 d . . .
H27 H 0.9320 1.0708 0.4023 0.117 Uiso 1 1 calc R . .
C28 C 0.9948(7) 1.1174(6) 0.5083(6) 0.090(3) Uani 1 1 d . . .
H28 H 0.9945 1.1071 0.5523 0.108 Uiso 1 1 calc R . .
C29 C 1.0672(6) 1.1924(6) 0.5107(6) 0.087(3) Uani 1 1 d . . .
C30 C 1.0688(7) 1.2196(7) 0.4477(7) 0.107(3) Uani 1 1 d . . .
H30 H 1.0257 1.1889 0.4020 0.128 Uiso 1 1 calc R . .
C31 C 1.1345(9) 1.2917(8) 0.4557(9) 0.111(4) Uani 1 1 d . . .
H31 H 1.1356 1.3108 0.4149 0.133 Uiso 1 1 calc R . .
C32 C 1.1990(8) 1.3107(7) 0.5818(8) 0.113(4) Uani 1 1 d . . .
H32 H 1.2438 1.3419 0.6267 0.136 Uiso 1 1 calc R . .
C33 C 1.1320(7) 1.2374(6) 0.5757(7) 0.100(3) Uani 1 1 d . . .
H33 H 1.1323 1.2195 0.6172 0.119 Uiso 1 1 calc R . .
C34 C 0.8154(8) 0.5732(7) 0.8502(7) 0.130(5) Uani 1 1 d D . .
F34A F 0.792(3) 0.6086(13) 0.7990(13) 0.28(3) Uani 0.54(5) 1 d PD C 5
F34B F 0.7417(15) 0.5234(16) 0.8502(17) 0.225(19) Uani 0.54(5) 1 d PD C 5
F34C F 0.8544(17) 0.5261(16) 0.8319(15) 0.183(13) Uani 0.54(5) 1 d PD C 5
F34D F 0.809(2) 0.4979(9) 0.8495(14) 0.24(3) Uani 0.46(5) 1 d PD C 6
F34E F 0.8485(17) 0.594(2) 0.8034(11) 0.20(2) Uani 0.46(5) 1 d PD C 6
F34F F 0.7365(10) 0.5750(17) 0.8268(12) 0.155(16) Uani 0.46(5) 1 d PD C 6
C35 C 0.8768(7) 0.6343(7) 0.9235(6) 0.108(3) Uani 1 1 d . C .
C36 C 0.9096(8) 0.6010(6) 0.9816(7) 0.118(4) Uani 1 1 d . . .
H36 H 0.8956 0.5440 0.9734 0.141 Uiso 1 1 calc R C .
C37 C 0.9634(7) 0.6518(6) 1.0524(6) 0.102(3) Uani 1 1 d . C .
C38 C 1.0045(11) 0.6084(8) 1.1066(8) 0.130(5) Uani 1 1 d . . .
C39 C 0.9641(9) 0.8445(8) 0.7906(5) 0.106(3) Uani 1 1 d . . .
C40 C 1.0038(6) 0.8424(6) 0.8691(5) 0.082(2) Uani 1 1 d . C .
C41 C 1.0639(7) 0.8032(6) 0.8877(5) 0.093(3) Uani 1 1 d . . .
H41 H 1.0766 0.7770 0.8515 0.112 Uiso 1 1 calc R . .
C42 C 1.1072(7) 0.8011(6) 0.9600(5) 0.089(3) Uani 1 1 d . C .
C43 C 1.1794(11) 0.7642(11) 0.9785(8) 0.142(6) Uani 1 1 d . . .
C44 C 0.6705(8) 0.7898(7) 0.8192(7) 0.139(6) Uani 1 1 d D . .
F44A F 0.7129(14) 0.8384(18) 0.7905(13) 0.162(13) Uani 0.52(4) 1 d PD D 7
F44B F 0.607(3) 0.813(4) 0.822(3) 0.39(4) Uani 0.52(4) 1 d PD D 7
F44C F 0.634(4) 0.7197(11) 0.7735(13) 0.25(3) Uani 0.52(4) 1 d PD D 7
F44D F 0.5874(8) 0.7469(14) 0.8014(12) 0.153(12) Uani 0.48(4) 1 d PD D 8
F44E F 0.688(2) 0.771(3) 0.7647(13) 0.26(4) Uani 0.48(4) 1 d PD D 8
F44F F 0.676(2) 0.8650(9) 0.8277(18) 0.19(2) Uani 0.48(4) 1 d PD D 8
C45 C 0.7318(9) 0.7824(7) 0.8943(6) 0.115(4) Uani 1 1 d . C .
C46 C 0.6855(9) 0.7277(9) 0.9266(8) 0.145(5) Uani 1 1 d . . .
H46 H 0.6238 0.6992 0.9031 0.174 Uiso 1 1 calc R D .
C47 C 0.7332(9) 0.7167(8) 0.9940(7) 0.124(4) Uani 1 1 d . C .
C48 C 0.6774(15) 0.666(3) 1.029(2) 0.31(2) Uani 1 1 d . . .
C49 C 0.7629(10) 0.9762(10) 1.0548(10) 0.131(5) Uani 1 1 d . . .
C50 C 0.8424(7) 0.9474(6) 1.0807(6) 0.099(3) Uani 1 1 d . C .
C51 C 0.8639(9) 0.9298(8) 1.1487(7) 0.117(4) Uani 1 1 d . . .
H51 H 0.8306 0.9376 1.1757 0.141 Uiso 1 1 calc R . .
C52 C 0.9328(9) 0.9012(7) 1.1775(5) 0.104(3) Uani 1 1 d . C .
C53 C 0.978(3) 0.9049(14) 1.2597(13) 0.272(19) Uani 1 1 d . . .
C54 C 0.3009(13) 0.6867(8) 0.2512(9) 0.196(9) Uani 1 1 d . . .
H54 H 0.2577 0.6348 0.2415 0.235 Uiso 1 1 calc R . .
C55 C 0.3146(13) 0.7192(8) 0.1973(8) 0.176(8) Uani 1 1 d . . .
H55 H 0.2845 0.6886 0.1491 0.211 Uiso 1 1 calc R . .
C56 C 0.4253(6) 0.8300(5) 0.3142(5) 0.082(2) Uani 1 1 d . . .
C57 C 0.4903(5) 0.8977(5) 0.3629(4) 0.0691(19) Uani 1 1 d . . .
C58 C 0.6207(6) 1.0331(5) 0.4267(4) 0.078(2) Uani 1 1 d . . .
H58 H 0.6659 1.0839 0.4365 0.094 Uiso 1 1 calc R . .
C59 C 0.6125(5) 0.9998(5) 0.4807(4) 0.0657(19) Uani 1 1 d . . .
C60 C 0.6679(5) 1.0386(5) 0.5563(4) 0.071(2) Uani 1 1 d . . .
H60 H 0.7136 1.0895 0.5677 0.085 Uiso 1 1 calc R . .
C61 C 0.6588(5) 1.0073(5) 0.6113(4) 0.0672(19) Uani 1 1 d . . .
H61 H 0.6141 0.9557 0.5998 0.081 Uiso 1 1 calc R . .
C62 C 0.7129(5) 1.0473(5) 0.6875(4) 0.071(2) Uani 1 1 d . . .
C63 C 0.7838(7) 1.1230(6) 0.7130(5) 0.095(3) Uani 1 1 d . . .
H63 H 0.7989 1.1513 0.6803 0.114 Uiso 1 1 calc R . .
C64 C 0.8312(8) 1.1559(7) 0.7857(6) 0.118(4) Uani 1 1 d . . .
H64 H 0.8802 1.2054 0.8016 0.141 Uiso 1 1 calc R . .
C65 C 0.7443(9) 1.0494(8) 0.8127(6) 0.111(3) Uani 1 1 d . . .
H65 H 0.7298 1.0241 0.8472 0.133 Uiso 1 1 calc R . .
C66 C 0.6954(7) 1.0111(6) 0.7399(5) 0.096(3) Uani 1 1 d . . .
H66 H 0.6496 0.9597 0.7261 0.116 Uiso 1 1 calc R . .
O1 O 0.0620(4) 0.5505(3) 0.6290(3) 0.0734(14) Uani 1 1 d . . .
O2 O 0.1616(4) 0.4484(4) 0.6578(4) 0.0855(16) Uani 1 1 d . . .
O3 O 0.2826(5) 0.6114(4) 0.7217(4) 0.0929(19) Uani 1 1 d . . .
O4 O 0.1930(4) 0.6967(4) 0.6375(4) 0.0867(16) Uani 1 1 d . . .
O5 O 0.3193(4) 0.5090(4) 0.6221(4) 0.0841(16) Uani 1 1 d . . .
O6 O 0.3180(4) 0.6632(3) 0.5905(3) 0.0788(15) Uani 1 1 d . . .
O7 O 0.2168(4) 0.5049(3) 0.4828(3) 0.0756(14) Uani 1 1 d . . .
O8 O 0.1189(3) 0.6091(3) 0.4882(3) 0.0691(13) Uani 1 1 d . . .
O9W O 0.0567(3) 0.4315(3) 0.5045(3) 0.0724(14) Uani 1 1 d . . .
O10 O 0.8919(4) 0.7081(4) 0.9237(3) 0.0880(17) Uani 1 1 d . . .
O11 O 0.9884(4) 0.7280(3) 1.0728(3) 0.0851(16) Uani 1 1 d . . .
O12 O 0.9761(4) 0.8767(3) 0.9102(3) 0.0747(14) Uani 1 1 d . . .
O13 O 1.0908(4) 0.8248(3) 1.0133(3) 0.0783(15) Uani 1 1 d . . .
O14 O 0.8096(4) 0.8239(4) 0.9148(3) 0.0888(17) Uani 1 1 d . . .
O15 O 0.8155(5) 0.7511(4) 1.0313(3) 0.0929(18) Uani 1 1 d . . .
O16 O 0.8813(4) 0.9412(4) 1.0390(3) 0.0874(17) Uani 1 1 d . . .
O17 O 0.9800(5) 0.8814(4) 1.1472(3) 0.0938(19) Uani 1 1 d . . .
O18W O 1.0743(4) 0.9763(3) 1.0672(3) 0.0728(14) Uani 1 1 d . . .
F4 F 0.1284(12) 0.3297(8) 0.7409(8) 0.270(8) Uani 1 1 d . A .
F5 F 0.1876(11) 0.4246(9) 0.8274(6) 0.257(8) Uani 1 1 d . A .
F6 F 0.2561(11) 0.4045(13) 0.7694(9) 0.303(10) Uani 1 1 d . A .
F7 F 0.3319(10) 0.6363(11) 0.8714(6) 0.247(6) Uani 1 1 d . . .
F8 F 0.4197(15) 0.7459(10) 0.8753(8) 0.326(11) Uani 1 1 d . . .
F9 F 0.4350(12) 0.6459(13) 0.8462(11) 0.324(12) Uani 1 1 d . . .
F10 F 0.2494(16) 0.8759(11) 0.6631(16) 0.392(17) Uani 1 1 d . . .
F11 F 0.2553(16) 0.8777(13) 0.7541(10) 0.354(13) Uani 1 1 d . . .
F12 F 0.1409(8) 0.8229(7) 0.6777(9) 0.227(6) Uani 1 1 d . . .
F16 F 0.4486(14) 0.8264(7) 0.6580(10) 0.299(9) Uani 1 1 d . B .
F17 F 0.5387(7) 0.7908(7) 0.6382(8) 0.250(7) Uani 1 1 d . B .
F18 F 0.4307(7) 0.7794(7) 0.5493(6) 0.230(6) Uani 1 1 d . B .
F19 F 0.3705(7) 0.5411(10) 0.4463(6) 0.263(8) Uani 1 1 d . . .
F20 F 0.2927(7) 0.5420(5) 0.3460(5) 0.161(3) Uani 1 1 d . . .
F21 F 0.2639(7) 0.4364(5) 0.3809(5) 0.169(4) Uani 1 1 d . . .
F22 F 0.1737(6) 0.7734(4) 0.4563(6) 0.180(4) Uani 1 1 d . . .
F23 F 0.1200(7) 0.7069(6) 0.3520(5) 0.174(4) Uani 1 1 d . . .
F24 F 0.0391(5) 0.6948(5) 0.4107(5) 0.142(3) Uani 1 1 d . . .
F28 F 1.0840(8) 0.6149(8) 1.1083(7) 0.225(6) Uani 1 1 d . C .
F29 F 0.9565(8) 0.5316(5) 1.0962(5) 0.205(5) Uani 1 1 d . C .
F30 F 1.0237(8) 0.6441(6) 1.1731(5) 0.191(5) Uani 1 1 d . C .
F31 F 0.9008(7) 0.7740(5) 0.7518(4) 0.189(4) Uani 1 1 d . . .
F32 F 1.0193(7) 0.8547(7) 0.7594(4) 0.183(4) Uani 1 1 d . . .
F33 F 0.9299(6) 0.9019(5) 0.7816(3) 0.146(3) Uani 1 1 d . . .
F34 F 1.2122(8) 0.7571(10) 0.9300(6) 0.240(7) Uani 1 1 d . . .
F35 F 1.1492(9) 0.6890(8) 0.9833(10) 0.269(8) Uani 1 1 d . . .
F36 F 1.2457(7) 0.8030(8) 1.0366(6) 0.213(5) Uani 1 1 d . . .
F40 F 0.7038(13) 0.5941(11) 1.0256(16) 0.325(12) Uani 1 1 d . D .
F41 F 0.7042(11) 0.6842(17) 1.0943(9) 0.281(9) Uani 1 1 d . D .
F42 F 0.5985(8) 0.6329(12) 0.9945(9) 0.325(11) Uani 1 1 d . D .
F43 F 0.6877(6) 0.9121(6) 1.0249(7) 0.211(5) Uani 1 1 d . . .
F44 F 0.7671(6) 1.0161(6) 1.0020(6) 0.170(3) Uani 1 1 d . . .
F45 F 0.7579(7) 1.0263(7) 1.1037(6) 0.194(4) Uani 1 1 d . . .
F46 F 0.9908(12) 0.8421(10) 1.2708(6) 0.247(6) Uani 1 1 d . . .
F47 F 1.009(2) 0.9618(9) 1.2970(6) 0.50(2) Uani 1 1 d . . .
F48 F 0.8993(13) 0.8774(15) 1.2753(9) 0.320(11) Uani 1 1 d . . .
S1 S 0.62468(19) 0.73927(16) 0.47235(18) 0.1073(9) Uani 1 1 d . . .
S2 S 0.7663(2) 0.84658(18) 0.61129(16) 0.1037(8) Uani 1 1 d . . .
S3 S 0.70261(19) 0.86498(16) 0.38686(15) 0.0980(8) Uani 1 1 d . . .
S4 S 0.84476(16) 0.97628(15) 0.52468(13) 0.0857(6) Uani 1 1 d . . .
S5 S 0.3666(2) 0.74516(18) 0.33877(17) 0.1250(11) Uani 1 1 d . . .
S6 S 0.3883(2) 0.81740(18) 0.21975(14) 0.1133(10) Uani 1 1 d . . .
S7 S 0.52426(14) 0.90541(12) 0.45607(11) 0.0709(5) Uani 1 1 d . . .
S8 S 0.54788(18) 0.98250(14) 0.33890(13) 0.0904(7) Uani 1 1 d . . .
Nd1 Nd 0.19041(3) 0.55760(3) 0.59328(2) 0.06432(15) Uani 1 1 d . A .
Nd2 Nd 0.94525(3) 0.83469(3) 1.01545(2) 0.06872(16) Uani 1 1 d . C .
N1 N 1.1969(8) 1.3351(6) 0.5207(9) 0.120(4) Uani 1 1 d . . .
N2 N 0.8105(6) 1.1204(6) 0.8342(4) 0.094(2) Uani 1 1 d . . .

loop_
_atom_site_aniso_label
_atom_site_aniso_U_11
_atom_site_aniso_U_22
_atom_site_aniso_U_33
_atom_site_aniso_U_23
_atom_site_aniso_U_13
_atom_site_aniso_U_12
C1 0.090(8) 0.122(9) 0.104(9) 0.006(7) 0.040(7) 0.043(7)
F1A 0.105(9) 0.177(12) 0.118(9) 0.006(7) 0.039(7) 0.081(9)
F1B 0.161(11) 0.134(12) 0.227(19) -0.069(13) 0.048(13) 0.054(11)
F1C 0.30(3) 0.34(3) 0.25(2) 0.18(2) 0.24(3) 0.23(3)
F1D 0.22(5) 0.11(3) 0.08(2) -0.04(2) 0.00(3) 0.06(3)
F1E 0.11(3) 0.40(9) 0.20(5) -0.22(6) 0.11(3) -0.11(4)
F1F 0.57(15) 0.38(10) 0.74(17) 0.48(12) 0.59(15) 0.43(11)
C2 0.081(6) 0.093(6) 0.076(6) 0.023(5) 0.031(5) 0.029(5)
C3 0.130(9) 0.115(8) 0.080(6) 0.035(6) 0.054(7) 0.051(7)
C4 0.100(7) 0.114(7) 0.080(6) 0.045(6) 0.035(6) 0.052(6)
C5 0.178(16) 0.160(14) 0.119(11) 0.080(10) 0.059(11) 0.083(12)
C6 0.152(16) 0.178(16) 0.062(8) -0.004(9) -0.002(8) -0.024(13)
C7 0.104(10) 0.181(16) 0.125(12) 0.062(12) 0.022(9) 0.022(11)
C8 0.133(13) 0.131(11) 0.153(14) 0.009(10) 0.026(11) 0.033(10)
C9 0.103(9) 0.092(8) 0.155(12) -0.003(8) -0.013(9) 0.045(7)
C10 0.121(11) 0.063(6) 0.211(16) -0.016(9) 0.066(11) 0.028(7)
C11 0.074(8) 0.089(8) 0.166(14) -0.003(9) -0.001(9) 0.034(7)
F11A 0.072(13) 0.083(14) 0.27(4) 0.017(17) -0.009(16) 0.037(10)
F11B 0.11(2) 0.110(16) 0.19(2) 0.047(15) -0.068(19) -0.011(14)
F11C 1.1(2) 0.74(15) 0.70(15) 0.51(13) 0.78(17) 0.70(16)
F11D 0.067(10) 0.139(15) 0.44(5) 0.10(2) 0.050(17) 0.055(10)
F11E 0.21(2) 0.135(18) 0.26(3) -0.015(18) 0.06(2) 0.094(17)
F11F 0.53(8) 0.40(6) 0.44(6) 0.35(6) 0.36(6) 0.36(6)
C12 0.096(10) 0.081(7) 0.234(19) -0.045(9) -0.035(10) 0.033(7)
C13 0.171(16) 0.44(4) 0.076(8) -0.060(13) -0.034(9) 0.23(2)
C14 0.176(16) 0.36(3) 0.066(7) 0.060(11) -0.025(9) -0.196(19)
C15 0.068(7) 0.124(10) 0.134(11) 0.010(8) 0.040(7) -0.016(7)
C16 0.094(8) 0.135(10) 0.093(8) 0.030(7) 0.047(7) 0.044(7)
C17 0.062(5) 0.076(5) 0.088(6) 0.017(5) 0.026(5) 0.018(4)
C18 0.086(6) 0.088(6) 0.081(6) 0.035(5) 0.037(5) 0.029(5)
C19 0.064(5) 0.075(5) 0.079(5) 0.022(4) 0.024(5) 0.021(4)
C20 0.103(8) 0.091(7) 0.109(8) 0.053(6) 0.038(7) 0.034(6)
C21 0.127(10) 0.101(8) 0.135(10) 0.038(8) 0.061(9) 0.045(8)
C22 0.143(12) 0.121(9) 0.154(12) 0.064(9) 0.073(11) 0.065(9)
C23 0.078(6) 0.079(5) 0.102(7) 0.008(5) 0.025(5) 0.042(5)
C24 0.062(5) 0.064(4) 0.087(6) 0.007(4) 0.021(4) 0.030(4)
C25 0.109(8) 0.109(7) 0.076(6) 0.020(6) 0.031(6) 0.051(7)
C26 0.081(6) 0.085(6) 0.105(7) 0.028(5) 0.033(6) 0.044(5)
C27 0.092(7) 0.101(7) 0.113(8) 0.042(7) 0.034(7) 0.053(6)
C28 0.084(7) 0.083(6) 0.107(7) 0.022(6) 0.034(6) 0.043(5)
C29 0.070(6) 0.073(5) 0.121(8) 0.019(6) 0.042(6) 0.028(5)
C30 0.081(7) 0.110(8) 0.134(10) 0.035(7) 0.045(7) 0.036(6)
C31 0.091(8) 0.120(9) 0.154(12) 0.059(9) 0.065(9) 0.054(8)
C32 0.096(8) 0.092(8) 0.148(11) 0.012(8) 0.044(8) 0.041(7)
C33 0.092(7) 0.074(6) 0.132(9) 0.020(6) 0.042(7) 0.033(6)
C34 0.161(15) 0.093(9) 0.101(10) -0.020(7) 0.039(10) 0.029(9)
F34A 0.35(7) 0.118(16) 0.16(2) 0.009(15) -0.10(3) 0.00(3)
F34B 0.17(2) 0.14(3) 0.28(3) -0.04(2) 0.07(2) -0.023(18)
F34C 0.25(3) 0.16(2) 0.165(18) 0.013(17) 0.12(2) 0.08(2)
F34D 0.28(5) 0.089(13) 0.17(3) -0.072(14) -0.09(3) 0.08(2)
F34E 0.16(2) 0.25(5) 0.09(2) -0.07(2) 0.022(17) 0.03(2)
F34F 0.063(12) 0.14(2) 0.15(2) -0.053(19) -0.035(11) 0.010(12)
C35 0.090(7) 0.101(8) 0.093(7) -0.019(6) 0.011(6) 0.026(6)
C36 0.121(9) 0.069(6) 0.115(9) 0.008(6) 0.004(8) 0.022(6)
C37 0.090(7) 0.080(6) 0.111(8) 0.021(6) 0.016(6) 0.025(5)
C38 0.154(13) 0.084(8) 0.117(11) 0.039(7) 0.015(9) 0.034(8)
C39 0.127(10) 0.120(8) 0.059(6) 0.002(6) 0.028(6) 0.046(8)
C40 0.078(6) 0.091(6) 0.056(5) 0.006(4) 0.013(4) 0.023(5)
C41 0.103(7) 0.101(7) 0.069(6) -0.004(5) 0.024(5) 0.049(6)
C42 0.085(6) 0.094(6) 0.075(6) 0.003(5) 0.013(5) 0.041(5)
C43 0.140(12) 0.179(14) 0.096(8) -0.019(9) 0.010(9) 0.109(11)
C44 0.111(12) 0.116(11) 0.115(11) 0.040(9) -0.029(9) 0.020(9)
F44A 0.170(18) 0.16(2) 0.095(19) 0.057(15) -0.006(15) 0.034(16)
F44B 0.51(7) 0.79(11) 0.32(5) 0.41(6) 0.31(5) 0.57(8)
F44C 0.37(6) 0.147(17) 0.101(18) 0.000(13) -0.01(3) 0.04(3)
F44D 0.067(12) 0.16(2) 0.141(19) 0.010(15) -0.054(11) 0.031(10)
F44E 0.19(4) 0.53(11) 0.088(17) 0.06(4) 0.04(2) 0.17(5)
F44F 0.22(4) 0.126(16) 0.13(2) 0.034(14) -0.03(2) 0.052(18)
C45 0.105(9) 0.105(8) 0.104(8) 0.041(7) 0.003(7) 0.034(7)
C46 0.095(9) 0.137(10) 0.146(12) 0.053(9) -0.004(8) 0.016(8)
C47 0.103(9) 0.119(9) 0.121(10) 0.047(8) 0.018(8) 0.025(7)
C48 0.114(15) 0.39(4) 0.30(3) 0.29(3) -0.021(18) -0.05(2)
C49 0.099(10) 0.119(10) 0.185(15) 0.026(11) 0.065(10) 0.049(8)
C50 0.087(7) 0.091(7) 0.103(8) -0.002(6) 0.035(6) 0.023(6)
C51 0.119(10) 0.132(10) 0.115(10) 0.011(8) 0.072(8) 0.044(8)
C52 0.120(9) 0.101(7) 0.067(6) 0.004(5) 0.039(7) 0.012(7)
C53 0.64(6) 0.144(15) 0.20(2) 0.083(15) 0.31(3) 0.17(3)
C54 0.213(18) 0.089(8) 0.126(12) -0.005(8) -0.034(12) -0.040(9)
C55 0.242(19) 0.088(8) 0.087(9) -0.013(7) 0.004(10) -0.008(10)
C56 0.079(6) 0.075(5) 0.068(5) 0.008(4) 0.009(5) 0.018(5)
C57 0.066(5) 0.070(5) 0.071(5) 0.021(4) 0.026(4) 0.026(4)
C58 0.075(6) 0.077(5) 0.069(5) 0.017(4) 0.021(4) 0.019(4)
C59 0.061(5) 0.062(4) 0.065(5) 0.014(4) 0.013(4) 0.023(4)
C60 0.061(5) 0.068(4) 0.067(5) 0.007(4) 0.012(4) 0.021(4)
C61 0.054(4) 0.061(4) 0.070(5) 0.010(4) 0.010(4) 0.018(4)
C62 0.059(5) 0.071(5) 0.070(5) 0.019(4) 0.010(4) 0.021(4)
C63 0.094(7) 0.088(6) 0.065(5) 0.012(5) 0.007(5) 0.012(5)
C64 0.104(8) 0.088(7) 0.095(8) 0.000(6) -0.007(7) 0.006(6)
C65 0.119(9) 0.125(9) 0.070(6) 0.037(6) 0.017(6) 0.035(8)
C66 0.102(8) 0.087(6) 0.077(6) 0.021(5) 0.021(6) 0.019(6)
O1 0.068(3) 0.081(3) 0.072(4) 0.021(3) 0.025(3) 0.030(3)
O2 0.094(4) 0.085(4) 0.088(4) 0.030(3) 0.034(4) 0.046(3)
O3 0.090(5) 0.088(4) 0.077(4) 0.003(3) 0.014(4) 0.027(4)
O4 0.076(4) 0.079(4) 0.095(4) 0.018(3) 0.021(3) 0.030(3)
O5 0.051(3) 0.079(4) 0.102(4) 0.016(3) 0.008(3) 0.024(3)
O6 0.060(3) 0.074(3) 0.089(4) 0.019(3) 0.020(3) 0.016(3)
O7 0.075(4) 0.076(3) 0.081(4) 0.024(3) 0.034(3) 0.031(3)
O8 0.055(3) 0.081(3) 0.071(3) 0.027(3) 0.020(3) 0.025(3)
O9W 0.058(3) 0.070(3) 0.080(4) 0.010(3) 0.022(3) 0.020(3)
O10 0.093(4) 0.068(4) 0.075(4) 0.002(3) 0.012(3) 0.020(3)
O11 0.087(4) 0.069(3) 0.073(4) 0.011(3) 0.008(3) 0.022(3)
O12 0.085(4) 0.076(3) 0.054(3) 0.004(3) 0.020(3) 0.031(3)
O13 0.078(4) 0.084(4) 0.059(3) 0.002(3) 0.012(3) 0.034(3)
O14 0.069(4) 0.095(4) 0.076(4) 0.019(3) 0.006(3) 0.019(3)
O15 0.075(4) 0.100(4) 0.081(4) 0.025(3) 0.013(3) 0.021(4)
O16 0.088(4) 0.092(4) 0.083(4) 0.011(3) 0.033(4) 0.039(3)
O17 0.106(5) 0.096(4) 0.053(3) 0.004(3) 0.016(3) 0.023(4)
O18W 0.069(3) 0.064(3) 0.066(3) 0.005(2) 0.010(3) 0.020(3)
F4 0.38(2) 0.153(9) 0.234(13) 0.125(9) 0.046(13) 0.099(11)
F5 0.43(2) 0.359(18) 0.144(8) 0.154(11) 0.131(11) 0.298(17)
F6 0.283(16) 0.53(3) 0.322(18) 0.34(2) 0.171(15) 0.30(2)
F7 0.222(14) 0.347(19) 0.123(8) 0.068(10) 0.042(9) 0.062(13)
F8 0.37(2) 0.235(14) 0.205(13) -0.007(12) -0.060(14) 0.101(16)
F9 0.220(16) 0.36(3) 0.37(2) 0.13(2) 0.023(15) 0.168(17)
F10 0.49(3) 0.243(15) 0.83(5) 0.36(3) 0.51(4) 0.271(19)
F11 0.38(3) 0.300(19) 0.269(18) -0.112(16) 0.021(18) 0.17(2)
F12 0.184(10) 0.172(9) 0.375(19) 0.079(11) 0.120(12) 0.118(8)
F16 0.43(3) 0.121(7) 0.337(18) 0.013(9) 0.153(18) 0.096(11)
F17 0.111(7) 0.190(10) 0.348(17) 0.115(11) 0.014(9) -0.017(7)
F18 0.196(10) 0.230(10) 0.155(8) 0.108(8) 0.028(7) -0.052(8)
F19 0.127(7) 0.48(2) 0.164(8) -0.040(11) 0.063(7) 0.137(11)
F20 0.238(10) 0.182(7) 0.150(6) 0.076(6) 0.136(7) 0.113(7)
F21 0.243(10) 0.125(6) 0.230(9) 0.058(6) 0.162(9) 0.108(7)
F22 0.165(7) 0.077(4) 0.239(10) 0.051(5) 0.017(7) 0.028(5)
F23 0.235(10) 0.215(9) 0.175(8) 0.137(7) 0.114(8) 0.145(8)
F24 0.107(5) 0.148(6) 0.206(8) 0.103(6) 0.062(5) 0.069(5)
F28 0.164(9) 0.320(15) 0.279(14) 0.183(12) 0.094(9) 0.157(10)
F29 0.243(11) 0.094(5) 0.193(9) 0.067(5) 0.000(8) 0.030(6)
F30 0.241(12) 0.150(7) 0.124(7) 0.062(6) 0.002(7) 0.059(7)
F31 0.214(9) 0.155(7) 0.072(4) 0.007(4) -0.028(5) -0.002(6)
F32 0.210(10) 0.291(12) 0.086(5) 0.066(6) 0.072(6) 0.121(9)
F33 0.203(8) 0.180(7) 0.081(4) 0.042(4) 0.044(5) 0.116(7)
F34 0.250(13) 0.44(2) 0.170(8) 0.097(11) 0.108(9) 0.272(15)
F35 0.234(13) 0.179(10) 0.47(3) 0.130(13) 0.144(15) 0.156(10)
F36 0.147(8) 0.308(14) 0.160(8) -0.010(9) -0.005(7) 0.154(9)
F40 0.30(2) 0.267(17) 0.34(2) 0.21(2) 0.070(18) 0.012(15)
F41 0.230(15) 0.41(3) 0.244(15) 0.21(2) 0.130(13) 0.082(17)
F42 0.104(7) 0.48(2) 0.342(18) 0.296(18) 0.035(10) 0.012(11)
F43 0.089(6) 0.160(7) 0.337(15) 0.034(9) 0.045(7) 0.037(6)
F44 0.142(7) 0.180(8) 0.212(10) 0.056(7) 0.060(7) 0.099(6)
F45 0.199(10) 0.218(9) 0.218(10) 0.018(8) 0.112(8) 0.127(8)
F46 0.351(19) 0.308(17) 0.121(7) 0.099(10) 0.118(10) 0.124(16)
F47 0.95(6) 0.165(11) 0.077(6) -0.002(7) 0.055(15) -0.04(2)
F48 0.40(2) 0.55(3) 0.230(14) 0.23(2) 0.228(18) 0.30(3)
S1 0.0873(18) 0.0793(15) 0.135(2) 0.0190(15) 0.0244(17) 0.0280(13)
S2 0.111(2) 0.1052(18) 0.0975(18) 0.0258(15) 0.0375(16) 0.0462(17)
S3 0.0918(18) 0.0917(16) 0.0866(16) 0.0124(13) 0.0106(14) 0.0324(14)
S4 0.0774(15) 0.0824(14) 0.0832(15) 0.0089(12) 0.0220(12) 0.0252(12)
S5 0.125(3) 0.0918(18) 0.0931(19) 0.0137(14) 0.0124(17) -0.0126(17)
S6 0.134(3) 0.1009(18) 0.0661(14) 0.0046(13) 0.0122(15) 0.0276(17)
S7 0.0646(12) 0.0679(11) 0.0635(11) 0.0140(9) 0.0129(10) 0.0159(9)
S8 0.0998(18) 0.0794(14) 0.0685(13) 0.0198(11) 0.0168(13) 0.0182(13)
Nd1 0.0535(3) 0.0679(3) 0.0681(3) 0.0181(2) 0.0186(2) 0.0228(2)
Nd2 0.0718(3) 0.0661(3) 0.0521(2) 0.00473(19) 0.0102(2) 0.0232(2)
N1 0.104(8) 0.088(6) 0.208(13) 0.050(8) 0.084(9) 0.056(6)
N2 0.083(6) 0.112(6) 0.070(5) 0.012(5) 0.011(4) 0.038(5)

loop_
_atom_type_symbol
_atom_type_description
_atom_type_scat_dispersion_real
_atom_type_scat_dispersion_imag
_atom_type_scat_source
C C 0.0033 0.0016 'International Tables Vol C Tables 4.2.6.8 and 6.1.1.4'
H H 0.0000 0.0000 'International Tables Vol C Tables 4.2.6.8 and 6.1.1.4'
O O 0.0106 0.0060 'International Tables Vol C Tables 4.2.6.8 and 6.1.1.4'
F F 0.0171 0.0103 'International Tables Vol C Tables 4.2.6.8 and 6.1.1.4'
S S 0.1246 0.1234 'International Tables Vol C Tables 4.2.6.8 and 6.1.1.4'
Nd Nd -0.1943 3.0179 'International Tables Vol C Tables 4.2.6.8 and 6.1.1.4'
N N 0.0061 0.0033 'International Tables Vol C Tables 4.2.6.8 and 6.1.1.4'

loop_
_geom_angle_atom_site_label_1
_geom_angle_atom_site_label_2
_geom_angle_atom_site_label_3
_geom_angle
_geom_angle_site_symmetry_1
_geom_angle_site_symmetry_3
_geom_angle_publ_flag
F1A C1 F1B 107.3(11) . . ?
F1A C1 F1D 135(2) . . ?
F1B C1 F1D 59.2(18) . . ?
F1A C1 F1E 51(3) . . ?
F1B C1 F1E 134(3) . . ?
F1D C1 F1E 105.0(15) . . ?
F1A C1 F1C 106.8(10) . . ?
F1B C1 F1C 107.0(11) . . ?
F1D C1 F1C 51.1(19) . . ?
F1E C1 F1C 59(2) . . ?
F1A C1 F1F 59(3) . . ?
F1B C1 F1F 51(3) . . ?
F1D C1 F1F 105.7(16) . . ?
F1E C1 F1F 105.2(16) . . ?
F1C C1 F1F 135(2) . . ?
F1A C1 C2 112.0(9) . . ?
F1B C1 C2 110.3(10) . . ?
F1D C1 C2 112(2) . . ?
F1E C1 C2 116(2) . . ?
F1C C1 C2 113.0(10) . . ?
F1F C1 C2 112(2) . . ?
O1 C2 C3 125.8(9) . . ?
O1 C2 C1 115.2(8) . . ?
C3 C2 C1 118.9(9) . . ?
C2 C3 C4 123.3(9) . . ?
O2 C4 C3 127.3(9) . . ?
O2 C4 C5 116.2(11) . . ?
C3 C4 C5 116.5(11) . . ?
F5 C5 F6 105.1(18) . . ?
F5 C5 F4 104.4(16) . . ?
F6 C5 F4 103.0(18) . . ?
F5 C5 C4 120.3(16) . . ?
F6 C5 C4 113.7(14) . . ?
F4 C5 C4 108.7(15) . . ?
F8 C6 F7 113(2) . . ?
F8 C6 F9 102(2) . . ?
F7 C6 F9 102(2) . . ?
F8 C6 C7 111(2) . . ?
F7 C6 C7 110.7(17) . . ?
F9 C6 C7 118(2) . . ?
O3 C7 C8 127.1(14) . . ?
O3 C7 C6 116.9(17) . . ?
C8 C7 C6 115.8(18) . . ?
C7 C8 C9 118.2(13) . . ?
O4 C9 C10 121.3(13) . . ?
O4 C9 C8 124.0(12) . . ?
C10 C9 C8 107.9(14) . . ?
F10 C10 F11 96.1(16) . . ?
F10 C10 F12 106(2) . . ?
F11 C10 F12 99.6(16) . . ?
F10 C10 C9 113.4(16) . . ?
F11 C10 C9 119(2) . . ?
F12 C10 C9 119.9(12) . . ?
F11E C11 F11F 107.0(14) . . ?
F11E C11 F11C 43(2) . . ?
F11F C11 F11C 136(3) . . ?
F11E C11 F11A 67.3(17) . . ?
F11F C11 F11A 41.8(18) . . ?
F11C C11 F11A 106.5(17) . . ?
F11E C11 F11B 132(3) . . ?
F11F C11 F11B 68.7(18) . . ?
F11C C11 F11B 106.0(17) . . ?
F11A C11 F11B 105.0(14) . . ?
F11E C11 F11D 103.9(13) . . ?
F11F C11 F11D 104.9(14) . . ?
F11C C11 F11D 67(2) . . ?
F11A C11 F11D 126.6(17) . . ?
F11B C11 F11D 40.8(19) . . ?
F11E C11 C12 109.7(15) . . ?
F11F C11 C12 111(2) . . ?
F11C C11 C12 110(3) . . ?
F11A C11 C12 113.1(13) . . ?
F11B C11 C12 116(2) . . ?
F11D C11 C12 118.9(14) . . ?
O5 C12 C11 124.2(12) . . ?
O5 C12 C13 126.7(12) . . ?
C11 C12 C13 107.8(12) . . ?
C12 C13 C14 114.9(14) . . ?
O6 C14 C15 132(2) . . ?
O6 C14 C13 119(2) . . ?
C15 C14 C13 104(2) . . ?
F18 C15 F17 103.6(12) . . ?
F18 C15 F16 110.0(16) . . ?
F17 C15 F16 94.8(13) . . ?
F18 C15 C14 114.8(11) . . ?
F17 C15 C14 126.8(18) . . ?
F16 C15 C14 104.4(16) . . ?
F19 C16 F21 106.6(13) . . ?
F19 C16 F20 103.6(12) . . ?
F21 C16 F20 104.5(10) . . ?
F19 C16 C17 110.6(10) . . ?
F21 C16 C17 114.6(10) . . ?
F20 C16 C17 116.0(10) . . ?
O7 C17 C18 127.3(8) . . ?
O7 C17 C16 114.0(8) . . ?
C18 C17 C16 118.7(9) . . ?
C17 C18 C19 123.3(8) . . ?
O8 C19 C18 127.1(8) . . ?
O8 C19 C20 113.8(8) . . ?
C18 C19 C20 119.1(9) . . ?
F22 C20 F24 108.7(11) . . ?
F22 C20 F23 103.1(10) . . ?
F24 C20 F23 107.0(10) . . ?
F22 C20 C19 110.7(9) . . ?
F24 C20 C19 113.1(8) . . ?
F23 C20 C19 113.7(10) . . ?
C22 C21 S1 118.8(11) . . ?
C21 C22 S2 117.2(11) . . ?
C24 C23 S2 123.5(8) . . ?
C24 C23 S1 122.1(8) . . ?
S2 C23 S1 114.4(6) . . ?
C23 C24 S3 122.8(7) . . ?
C23 C24 S4 124.2(7) . . ?
S3 C24 S4 113.0(5) . . ?
C26 C25 S3 120.7(9) . . ?
C25 C26 C27 123.8(10) . . ?
C25 C26 S4 115.9(8) . . ?
C27 C26 S4 120.1(8) . . ?
C28 C27 C26 124.4(11) . . ?
C27 C28 C29 124.6(10) . . ?
C33 C29 C30 118.9(10) . . ?
C33 C29 C28 118.3(10) . . ?
C30 C29 C28 122.7(10) . . ?
C31 C30 C29 118.7(12) . . ?
N1 C31 C30 120.9(13) . . ?
N1 C32 C33 118.2(12) . . ?
C29 C33 C32 120.9(12) . . ?
F34F C34 F34A 60.8(15) . . ?
F34F C34 F34D 108.0(13) . . ?
F34A C34 F34D 132(2) . . ?
F34F C34 F34E 106.3(13) . . ?
F34A C34 F34E 47.4(16) . . ?
F34D C34 F34E 107.3(13) . . ?
F34F C34 F34C 135.8(19) . . ?
F34A C34 F34C 107.6(14) . . ?
F34D C34 F34C 45.1(15) . . ?
F34E C34 F34C 65.8(15) . . ?
F34F C34 F34B 49.9(13) . . ?
F34A C34 F34B 106.5(14) . . ?
F34D C34 F34B 62.5(13) . . ?
F34E C34 F34B 138(2) . . ?
F34C C34 F34B 105.2(12) . . ?
F34F C34 C35 113.2(13) . . ?
F34A C34 C35 113.1(15) . . ?
F34D C34 C35 113.8(14) . . ?
F34E C34 C35 107.9(14) . . ?
F34C C34 C35 110.4(16) . . ?
F34B C34 C35 113.5(16) . . ?
O10 C35 C36 128.1(9) . . ?
O10 C35 C34 115.0(11) . . ?
C36 C35 C34 116.9(10) . . ?
C35 C36 C37 121.4(9) . . ?
O11 C37 C36 127.8(10) . . ?
O11 C37 C38 116.8(10) . . ?
C36 C37 C38 114.9(10) . . ?
F29 C38 F30 106.2(14) . . ?
F29 C38 F28 110.1(14) . . ?
F30 C38 F28 101.4(14) . . ?
F29 C38 C37 115.3(12) . . ?
F30 C38 C37 113.6(12) . . ?
F28 C38 C37 109.4(13) . . ?
F32 C39 F33 106.5(11) . . ?
F32 C39 F31 103.8(10) . . ?
F33 C39 F31 107.5(12) . . ?
F32 C39 C40 114.3(11) . . ?
F33 C39 C40 113.4(9) . . ?
F31 C39 C40 110.6(10) . . ?
O12 C40 C41 127.0(8) . . ?
O12 C40 C39 114.8(9) . . ?
C41 C40 C39 118.1(9) . . ?
C40 C41 C42 122.1(9) . . ?
O13 C42 C41 127.0(9) . . ?
O13 C42 C43 113.2(9) . . ?
C41 C42 C43 119.8(10) . . ?
F36 C43 F34 105.2(16) . . ?
F36 C43 F35 106.5(16) . . ?
F34 C43 F35 102.9(13) . . ?
F36 C43 C42 114.8(11) . . ?
F34 C43 C42 114.4(13) . . ?
F35 C43 C42 112.0(15) . . ?
F44E C44 F44B 128(3) . . ?
F44E C44 F44C 54.2(14) . . ?
F44B C44 F44C 107.0(14) . . ?
F44E C44 F44F 107.2(15) . . ?
F44B C44 F44F 57.1(19) . . ?
F44C C44 F44F 144(3) . . ?
F44E C44 F44A 52.0(15) . . ?
F44B C44 F44A 107.2(13) . . ?
F44C C44 F44A 105.0(13) . . ?
F44F C44 F44A 58.5(13) . . ?
F44E C44 F44D 106.0(13) . . ?
F44B C44 F44D 50(2) . . ?
F44C C44 F44D 60(2) . . ?
F44F C44 F44D 106.2(13) . . ?
F44A C44 F44D 133.9(16) . . ?
F44E C44 C45 118(2) . . ?
F44B C44 C45 113(2) . . ?
F44C C44 C45 110(2) . . ?
F44F C44 C45 106.6(15) . . ?
F44A C44 C45 114.0(13) . . ?
F44D C44 C45 112.0(13) . . ?
O14 C45 C46 130.7(11) . . ?
O14 C45 C44 114.7(11) . . ?
C46 C45 C44 114.6(11) . . ?
C47 C46 C45 119.6(12) . . ?
O15 C47 C46 126.8(12) . . ?
O15 C47 C48 116.5(13) . . ?
C46 C47 C48 116.2(14) . . ?
F42 C48 F41 119(4) . . ?
F42 C48 F40 99(4) . . ?
F41 C48 F40 94(2) . . ?
F42 C48 C47 118(2) . . ?
F41 C48 C47 118(3) . . ?
F40 C48 C47 100(4) . . ?
F45 C49 F43 109.5(13) . . ?
F45 C49 F44 105.9(13) . . ?
F43 C49 F44 105.7(15) . . ?
F45 C49 C50 114.9(14) . . ?
F43 C49 C50 109.9(11) . . ?
F44 C49 C50 110.5(12) . . ?
O16 C50 C51 126.1(11) . . ?
O16 C50 C49 116.9(12) . . ?
C51 C50 C49 117.0(12) . . ?
C52 C51 C50 122.6(10) . . ?
O17 C52 C51 127.6(10) . . ?
O17 C52 C53 107.1(17) . . ?
C51 C52 C53 124.3(16) . . ?
F47 C53 F46 125(4) . . ?
F47 C53 F48 98(3) . . ?
F46 C53 F48 89(2) . . ?
F47 C53 C52 119(2) . . ?
F46 C53 C52 113.8(16) . . ?
F48 C53 C52 99(3) . . ?
C55 C54 S5 117.3(10) . . ?
C54 C55 S6 118.0(10) . . ?
C57 C56 S5 122.9(7) . . ?
C57 C56 S6 123.9(7) . . ?
S5 C56 S6 113.2(5) . . ?
C56 C57 S8 123.1(7) . . ?
C56 C57 S7 121.3(6) . . ?
S8 C57 S7 115.6(5) . . ?
C59 C58 S8 120.0(7) . . ?
C58 C59 C60 124.3(8) . . ?
C58 C59 S7 116.0(6) . . ?
C60 C59 S7 119.6(6) . . ?
C61 C60 C59 125.0(8) . . ?
C60 C61 C62 125.1(7) . . ?
C66 C62 C63 115.5(8) . . ?
C66 C62 C61 120.4(8) . . ?
C63 C62 C61 124.2(8) . . ?
C64 C63 C62 120.1(10) . . ?
N2 C64 C63 122.5(10) . . ?
N2 C65 C66 121.1(10) . . ?
C62 C66 C65 121.3(10) . . ?
C2 O1 Nd1 126.7(6) . . ?
C4 O2 Nd1 126.9(6) . . ?
C7 O3 Nd1 138.5(9) . . ?
C9 O4 Nd1 137.2(7) . . ?
C12 O5 Nd1 134.5(7) . . ?
C14 O6 Nd1 143.9(11) . . ?
C17 O7 Nd1 127.4(5) . . ?
C19 O8 Nd1 129.1(5) . . ?
C35 O10 Nd2 135.2(7) . . ?
C37 O11 Nd2 133.5(6) . . ?
C40 O12 Nd2 128.6(6) . . ?
C42 O13 Nd2 128.7(6) . . ?
C45 O14 Nd2 134.0(7) . . ?
C47 O15 Nd2 136.9(7) . . ?
C50 O16 Nd2 128.3(7) . . ?
C52 O17 Nd2 129.4(7) . . ?
C21 S1 C23 93.5(6) . . ?
C22 S2 C23 94.4(7) . . ?
C25 S3 C24 93.8(5) . . ?
C26 S4 C24 95.0(5) . . ?
C54 S5 C56 95.3(7) . . ?
C55 S6 C56 95.9(6) . . ?
C57 S7 C59 94.4(4) . . ?
C58 S8 C57 93.9(4) . . ?
O3 Nd1 O6 79.5(2) . . ?
O3 Nd1 O4 69.2(2) . . ?
O6 Nd1 O4 69.1(2) . . ?
O3 Nd1 O2 69.8(2) . . ?
O6 Nd1 O2 138.2(2) . . ?
O4 Nd1 O2 121.6(2) . . ?
O3 Nd1 O1 85.5(2) . . ?
O6 Nd1 O1 137.69(18) . . ?
O4 Nd1 O1 68.58(19) . . ?
O2 Nd1 O1 68.40(19) . . ?
O3 Nd1 O8 138.6(2) . . ?
O6 Nd1 O8 77.83(18) . . ?
O4 Nd1 O8 70.46(19) . . ?
O2 Nd1 O8 143.40(19) . . ?
O1 Nd1 O8 88.52(18) . . ?
O3 Nd1 O5 71.3(2) . . ?
O6 Nd1 O5 71.11(19) . . ?
O4 Nd1 O5 127.7(2) . . ?
O2 Nd1 O5 72.5(2) . . ?
O1 Nd1 O5 139.5(2) . . ?
O8 Nd1 O5 130.7(2) . . ?
O3 Nd1 O7 134.6(2) . . ?
O6 Nd1 O7 72.11(19) . . ?
O4 Nd1 O7 127.8(2) . . ?
O2 Nd1 O7 110.63(19) . . ?
O1 Nd1 O7 138.62(19) . . ?
O8 Nd1 O7 68.23(17) . . ?
O5 Nd1 O7 66.3(2) . . ?
O3 Nd1 O9W 140.5(2) . . ?
O6 Nd1 O9W 137.66(19) . . ?
O4 Nd1 O9W 128.19(19) . . ?
O2 Nd1 O9W 71.5(2) . . ?
O1 Nd1 O9W 73.26(18) . . ?
O8 Nd1 O9W 74.91(17) . . ?
O5 Nd1 O9W 104.11(18) . . ?
O7 Nd1 O9W 67.96(18) . . ?
O15 Nd2 O10 77.2(2) . . ?
O15 Nd2 O14 70.6(2) . . ?
O10 Nd2 O14 69.6(2) . . ?
O15 Nd2 O11 73.8(2) . . ?
O10 Nd2 O11 70.6(2) . . ?
O14 Nd2 O11 131.0(2) . . ?
O15 Nd2 O16 80.0(2) . . ?
O10 Nd2 O16 134.3(2) . . ?
O14 Nd2 O16 65.7(2) . . ?
O11 Nd2 O16 137.9(2) . . ?
O15 Nd2 O17 75.4(2) . . ?
O10 Nd2 O17 139.3(2) . . ?
O14 Nd2 O17 126.4(2) . . ?
O11 Nd2 O17 73.2(2) . . ?
O16 Nd2 O17 68.5(2) . . ?
O15 Nd2 O12 135.0(2) . . ?
O10 Nd2 O12 74.3(2) . . ?
O14 Nd2 O12 67.2(2) . . ?
O11 Nd2 O12 125.8(2) . . ?
O16 Nd2 O12 96.0(2) . . ?
O17 Nd2 O12 144.6(2) . . ?
O15 Nd2 O13 138.0(2) . . ?
O10 Nd2 O13 78.2(2) . . ?
O14 Nd2 O13 129.4(2) . . ?
O11 Nd2 O13 66.2(2) . . ?
O16 Nd2 O13 139.7(2) . . ?
O17 Nd2 O13 103.6(2) . . ?
O12 Nd2 O13 67.19(19) . . ?
O15 Nd2 O18W 142.7(2) . . ?
O10 Nd2 O18W 140.1(2) . . ?
O14 Nd2 O18W 117.07(19) . . ?
O11 Nd2 O18W 111.67(18) . . ?
O16 Nd2 O18W 72.20(19) . . ?
O17 Nd2 O18W 71.6(2) . . ?
O12 Nd2 O18W 73.43(18) . . ?
O13 Nd2 O18W 68.02(18) . . ?
C31 N1 C32 122.4(11) . . ?
C64 N2 C65 119.5(9) . . ?

loop_
_geom_bond_atom_site_label_1
_geom_bond_atom_site_label_2
_geom_bond_distance
_geom_bond_site_symmetry_2
_geom_bond_publ_flag
C1 F1A 1.280(11) . ?
C1 F1B 1.294(12) . ?
C1 F1D 1.301(15) . ?
C1 F1E 1.304(15) . ?
C1 F1C 1.302(11) . ?
C1 F1F 1.304(16) . ?
C1 C2 1.515(14) . ?
C2 O1 1.247(10) . ?
C2 C3 1.382(14) . ?
C3 C4 1.376(14) . ?
C4 O2 1.240(11) . ?
C4 C5 1.495(16) . ?
C5 F5 1.209(17) . ?
C5 F6 1.271(19) . ?
C5 F4 1.29(2) . ?
C6 F8 1.18(2) . ?
C6 F7 1.24(2) . ?
C6 F9 1.26(3) . ?
C6 C7 1.50(2) . ?
C7 O3 1.192(19) . ?
C7 C8 1.47(2) . ?
C8 C9 1.48(2) . ?
C9 O4 1.174(13) . ?
C9 C10 1.424(16) . ?
C10 F10 1.185(19) . ?
C10 F11 1.235(19) . ?
C10 F12 1.241(16) . ?
C11 F11E 1.232(15) . ?
C11 F11F 1.218(15) . ?
C11 F11C 1.219(17) . ?
C11 F11A 1.229(15) . ?
C11 F11B 1.242(15) . ?
C11 F11D 1.247(14) . ?
C11 C12 1.474(17) . ?
C12 O5 1.195(15) . ?
C12 C13 1.65(3) . ?
C13 C14 1.66(3) . ?
C14 O6 1.094(17) . ?
C14 C15 1.406(18) . ?
C15 F18 1.268(15) . ?
C15 F17 1.310(15) . ?
C15 F16 1.329(17) . ?
C16 F19 1.269(14) . ?
C16 F21 1.283(13) . ?
C16 F20 1.302(12) . ?
C16 C17 1.507(13) . ?
C17 O7 1.261(10) . ?
C17 C18 1.374(12) . ?
C18 C19 1.388(12) . ?
C19 O8 1.248(9) . ?
C19 C20 1.526(13) . ?
C20 F22 1.283(13) . ?
C20 F24 1.284(13) . ?
C20 F23 1.295(13) . ?
C21 C22 1.305(17) . ?
C21 S1 1.731(13) . ?
C22 S2 1.741(13) . ?
C23 C24 1.325(13) . ?
C23 S2 1.738(11) . ?
C23 S1 1.756(10) . ?
C24 S3 1.765(9) . ?
C24 S4 1.770(8) . ?
C25 C26 1.298(13) . ?
C25 S3 1.728(12) . ?
C26 C27 1.448(14) . ?
C26 S4 1.748(11) . ?
C27 C28 1.359(14) . ?
C28 C29 1.490(13) . ?
C29 C33 1.344(14) . ?
C29 C30 1.418(15) . ?
C30 C31 1.360(16) . ?
C31 N1 1.327(16) . ?
C32 N1 1.346(16) . ?
C32 C33 1.397(15) . ?
C34 F34F 1.270(14) . ?
C34 F34A 1.282(15) . ?
C34 F34D 1.283(14) . ?
C34 F34E 1.289(15) . ?
C34 F34C 1.286(14) . ?
C34 F34B 1.293(14) . ?
C34 C35 1.523(15) . ?
C35 O10 1.237(13) . ?
C35 C36 1.396(16) . ?
C36 C37 1.409(15) . ?
C37 O11 1.237(11) . ?
C37 C38 1.507(16) . ?
C38 F29 1.293(14) . ?
C38 F30 1.293(16) . ?
C38 F28 1.306(18) . ?
C39 F32 1.274(14) . ?
C39 F33 1.299(13) . ?
C39 F31 1.301(13) . ?
C39 C40 1.510(13) . ?
C40 O12 1.252(10) . ?
C40 C41 1.365(13) . ?
C41 C42 1.407(13) . ?
C42 O13 1.249(11) . ?
C42 C43 1.507(15) . ?
C43 F36 1.250(15) . ?
C43 F34 1.285(17) . ?
C43 F35 1.29(2) . ?
C44 F44E 1.256(15) . ?
C44 F44B 1.265(15) . ?
C44 F44C 1.271(15) . ?
C44 F44F 1.271(15) . ?
C44 F44A 1.272(15) . ?
C44 F44D 1.281(14) . ?
C44 C45 1.572(16) . ?
C45 O14 1.195(13) . ?
C45 C46 1.417(17) . ?
C46 C47 1.401(17) . ?
C47 O15 1.248(13) . ?
C47 C48 1.52(3) . ?
C48 F42 1.19(2) . ?
C48 F41 1.20(5) . ?
C48 F40 1.45(6) . ?
C49 F45 1.273(15) . ?
C49 F43 1.309(15) . ?
C49 F44 1.356(17) . ?
C49 C50 1.528(17) . ?
C50 O16 1.241(12) . ?
C50 C51 1.397(16) . ?
C51 C52 1.383(17) . ?
C52 O17 1.250(13) . ?
C52 C53 1.56(3) . ?
C53 F47 1.03(2) . ?
C53 F46 1.21(2) . ?
C53 F48 1.43(4) . ?
C54 C55 1.34(2) . ?
C54 S5 1.719(14) . ?
C55 S6 1.692(14) . ?
C56 C57 1.337(11) . ?
C56 S5 1.755(9) . ?
C56 S6 1.756(9) . ?
C57 S8 1.740(8) . ?
C57 S7 1.746(8) . ?
C58 C59 1.328(11) . ?
C58 S8 1.713(9) . ?
C59 C60 1.439(11) . ?
C59 S7 1.743(8) . ?
C60 C61 1.333(11) . ?
C61 C62 1.447(11) . ?
C62 C66 1.372(12) . ?
C62 C63 1.390(12) . ?
C63 C64 1.361(13) . ?
C64 N2 1.312(14) . ?
C65 N2 1.305(13) . ?
C65 C66 1.378(14) . ?
O1 Nd1 2.485(5) . ?
O2 Nd1 2.468(6) . ?
O3 Nd1 2.416(7) . ?
O4 Nd1 2.459(6) . ?
O5 Nd1 2.487(5) . ?
O6 Nd1 2.415(6) . ?
O7 Nd1 2.529(6) . ?
O8 Nd1 2.489(5) . ?
O9W Nd1 2.553(5) . ?
O10 Nd2 2.404(6) . ?
O11 Nd2 2.477(6) . ?
O12 Nd2 2.497(6) . ?
O13 Nd2 2.534(6) . ?
O14 Nd2 2.443(6) . ?
O15 Nd2 2.400(7) . ?
O16 Nd2 2.482(6) . ?
O17 Nd2 2.488(6) . ?
O18W Nd2 2.569(5) . ?
